data_4300935
loop_
_publ_author_name
'Monga, Vishakha'
'Patrick, Brian O.'
'Orvig, Chris'

_publ_section_title
;
 Group 13 and Lanthanide Complexes with Mixed O,S Anionic Ligands Derived
 from Maltol
;
_journal_coden_ASTM INOCAJ
_journal_issue 8
_journal_name_full 'Inorganic Chemistry'
_journal_page_first 2666
_journal_page_last 2677
_journal_paper_doi 10.1021/ic048693y
_journal_volume 44
_journal_year 2005
_chemical_formula_sum 'C14 H20 N2 O4 S2'
_chemical_formula_weight 344.44
_space_group_IT_number 15
_symmetry_cell_setting monoclinic
_symmetry_Int_Tables_number 15
_symmetry_space_group_name_Hall '-C 2yc'
_symmetry_space_group_name_H-M 'C 1 2/c 1'
_audit_creation_date 2003-03-12
_audit_creation_method 'by teXsan v1.8'
_cell_angle_alpha 90
_cell_angle_beta 112.854(4)
_cell_angle_gamma 90
_cell_formula_units_Z 4
_cell_length_a 14.921(1)
_cell_length_b 11.7657(8)
_cell_length_c 9.875(1)
_cell_measurement_reflns_used 5031
_cell_measurement_temperature 173.2
_cell_measurement_theta_max 27.86
_cell_measurement_theta_min 2.24
_cell_volume 1597.5(2)
_computing_cell_refinement 'd*TREK (MSC, 1996-1998)'
_computing_data_collection 'd*TREK (MSC, 1996-1998)'
_computing_data_reduction 'd*TREK (MSC, 1996-1998)'
_computing_publication_material 'teXsan (MSC, 1992-1997)'
_computing_structure_refinement 'teXsan (MSC, 1992-1997)'
_computing_structure_solution
;

SIR97 (Altomare, et. al. 1998)

;
_diffrn_ambient_temperature 173.2
_diffrn_detector_area_resol_mean 11.76
_diffrn_measured_fraction_theta_full 0.924
_diffrn_measured_fraction_theta_max 0.924
_diffrn_measurement_device_type 'Rigaku/ADSC CCD'
_diffrn_measurement_method 'area detector'
_diffrn_orient_matrix_UB_11 0.00000
_diffrn_orient_matrix_UB_12 0.00000
_diffrn_orient_matrix_UB_13 0.00000
_diffrn_orient_matrix_UB_21 0.00000
_diffrn_orient_matrix_UB_22 0.00000
_diffrn_orient_matrix_UB_23 0.00000
_diffrn_orient_matrix_UB_31 0.00000
_diffrn_orient_matrix_UB_32 0.00000
_diffrn_orient_matrix_UB_33 0.00000
_diffrn_radiation_detector CCD
_diffrn_radiation_monochromator graphite
_diffrn_radiation_source 'X-ray tube'
_diffrn_radiation_type 'Mo K\a'
_diffrn_radiation_wavelength 0.7107
_diffrn_reflns_av_R_equivalents 0.02985
_diffrn_reflns_av_sigmaI/netI 0.060
_diffrn_reflns_limit_h_max 18
_diffrn_reflns_limit_h_min -19
_diffrn_reflns_limit_k_max 15
_diffrn_reflns_limit_k_min -15
_diffrn_reflns_limit_l_max 12
_diffrn_reflns_limit_l_min -12
_diffrn_reflns_number 7193
_diffrn_reflns_reduction_process 'Lp corrections applied'
_diffrn_reflns_theta_full 27.86
_diffrn_reflns_theta_max 27.86
_diffrn_reflns_theta_min 2.24
_diffrn_standards_decay_% 0.00
_diffrn_standards_interval_count 0
_diffrn_standards_number 0
_exptl_absorpt_coefficient_mu 0.352
_exptl_absorpt_correction_T_max 1.0000
_exptl_absorpt_correction_T_min 0.7938
_exptl_absorpt_correction_type multi-scan
_exptl_crystal_colour clear
_exptl_crystal_density_diffrn 1.432
_exptl_crystal_density_meas ?
_exptl_crystal_description chip
_exptl_crystal_F_000 728.00
_exptl_crystal_size_max 0.40
_exptl_crystal_size_mid 0.25
_exptl_crystal_size_min 0.10
_refine_diff_density_max 0.35
_refine_diff_density_min -0.31
_refine_ls_extinction_method none
_refine_ls_goodness_of_fit_all 1.013
_refine_ls_goodness_of_fit_ref 1.013
_refine_ls_hydrogen_treatment constr
_refine_ls_matrix_type full
_refine_ls_number_constraints 1
_refine_ls_number_parameters 111
_refine_ls_number_reflns 1760
_refine_ls_number_restraints 0
_refine_ls_R_factor_all 0.0527
_refine_ls_R_factor_gt 0.030
_refine_ls_shift/su_max 0.0030
_refine_ls_shift/su_mean 0.0005
_refine_ls_structure_factor_coef Fsqd
_refine_ls_weighting_details 'w = 1/[\s^2^(Fo^2^) + 0.00090|Fo|^2^]'
_refine_ls_weighting_scheme sigma
_refine_ls_wR_factor_all 0.0944
_refine_ls_wR_factor_ref 0.0944
_reflns_number_gt 1400
_reflns_number_total 1760
_reflns_threshold_expression I>3.00\s(I)
_cod_data_source_file ic048693ysi20050204_055153.cif
_cod_data_source_block co277/Hdtpp-d
_cod_original_cell_volume 1597.6(2)
_cod_original_sg_symbol_H-M 'C 2/c '
_cod_original_formula_sum 'C14 H20 N2 O4 S2 '
_cod_database_code 4300935

loop_
_symmetry_equiv_pos_as_xyz
'   +x,   +y,   +z'
'1/2+x,1/2+y,   +z'
'   -x,   +y,1/2-z'
1/2-x,1/2+y,1/2-z
'   -x,   -y,   -z'
'1/2-x,1/2-y,   -z'
'   +x,   -y,1/2+z'
1/2+x,1/2-y,1/2+z

loop_
_atom_site_label
_atom_site_fract_x
_atom_site_fract_y
_atom_site_fract_z
_atom_site_U_iso_or_equiv
_atom_site_occupancy
_atom_site_refinement_flags
_atom_site_adp_type
_atom_site_calc_flag
_atom_site_calc_attached_atom
S(1) 0.42563(3) 0.45351(3) 0.70156(4) 0.0163(1) 1.000 . Uani d ?
O(1) 0.23693(8) 0.49988(9) 0.5017(1) 0.0193(3) 1.000 . Uani d ?
O(2) 0.0430(1) 0.4600(1) 0.4053(1) 0.0263(4) 1.000 . Uani d ?
N(1) 0.33503(9) 0.7306(1) 0.3632(1) 0.0176(3) 1.000 . Uani d ?
C(1) 0.3979(1) 0.5642(1) 0.5714(2) 0.0142(3) 1.000 . Uani d ?
C(2) 0.2966(1) 0.5695(1) 0.4822(1) 0.0143(3) 1.000 . Uani d ?
C(3) 0.2678(1) 0.6561(1) 0.3725(2) 0.0162(4) 1.000 . Uani d ?
C(4) 0.4305(1) 0.7247(1) 0.4506(2) 0.0203(4) 1.000 . Uani d ?
C(5) 0.4636(1) 0.6403(1) 0.5549(2) 0.0182(4) 1.000 . Uani d ?
C(6) 0.1646(1) 0.6642(1) 0.2673(2) 0.0240(4) 1.000 . Uani d ?
C(7) 0.3042(1) 0.8206(1) 0.2492(2) 0.0268(4) 1.000 . Uani d ?
H(2C) 0.027(3) 0.471(3) 0.341(4) 0.014 0.500 . Uiso d ?
H(2A) 0.104(2) 0.479(2) 0.439(2) 0.048(6) 1.000 . Uiso d ?
H(2B) 0.020(3) 0.488(3) 0.456(4) 0.014(7) 0.500 . Uiso d ?
H(4) 0.4762 0.7804 0.4398 0.024 1.000 . Uiso c ?
H(5) 0.5329 0.6343 0.6170 0.021 1.000 . Uiso c ?
H(6B) 0.1277 0.6003 0.2834 0.029 1.000 . Uiso c ?
H(6C) 0.1616 0.6617 0.1665 0.029 1.000 . Uiso c ?
H(6A) 0.1366 0.7358 0.2832 0.029 1.000 . Uiso c ?
H(7A) 0.3610 0.8653 0.2552 0.032 1.000 . Uiso c ?
H(7B) 0.2567 0.8703 0.2654 0.032 1.000 . Uiso c ?
H(7C) 0.2747 0.7855 0.1518 0.032 1.000 . Uiso c ?

loop_
_atom_site_aniso_label
_atom_site_aniso_U_11
_atom_site_aniso_U_22
_atom_site_aniso_U_33
_atom_site_aniso_U_12
_atom_site_aniso_U_13
_atom_site_aniso_U_23
S(1) 0.0117(2) 0.0198(2) 0.0147(2) -0.0017(1) 0.0023(1) 0.0021(1)
O(1) 0.0133(6) 0.0229(6) 0.0197(5) -0.0045(4) 0.0041(4) 0.0011(4)
O(2) 0.0141(7) 0.0419(8) 0.0219(7) -0.0035(5) 0.0060(6) -0.0002(6)
N(1) 0.0244(8) 0.0147(6) 0.0140(6) 0.0001(5) 0.0078(5) 0.0008(5)
C(1) 0.0149(7) 0.0167(7) 0.0099(6) 0.0000(5) 0.0035(5) -0.0014(5)
C(2) 0.0154(8) 0.0152(7) 0.0117(6) -0.0007(5) 0.0045(6) -0.0035(5)
C(3) 0.0165(8) 0.0178(7) 0.0138(6) 0.0011(5) 0.0051(6) -0.0029(5)
C(4) 0.0237(8) 0.0179(7) 0.0188(7) -0.0051(6) 0.0077(6) -0.0022(6)
C(5) 0.0166(8) 0.0216(7) 0.0135(7) -0.0036(6) 0.0026(6) -0.0027(6)
C(6) 0.0179(9) 0.0251(8) 0.0231(8) 0.0042(6) 0.0015(7) 0.0057(6)
C(7) 0.034(1) 0.0222(8) 0.0246(8) 0.0026(7) 0.0114(7) 0.0094(7)

loop_
_atom_type_symbol
_atom_type_oxidation_number
_atom_type_number_in_cell
_atom_type_scat_dispersion_real
_atom_type_scat_dispersion_imag
_atom_type_scat_source
C 0 56 0.002 0.002
;International Tables for Crystallography

(1992, Vol. C, Tables 4.2.6.8 and 6.1.1.1)

;
H 0 80 0.000 0.000
;International Tables for Crystallography

(1992, Vol. C, Table 6.1.1.2)

;
N 0 8 0.004 0.003
;International Tables for Crystallography

(1992, Vol. C, Tables 4.2.6.8 and 6.1.1.1)

;
O 0 16 0.008 0.006
;International Tables for Crystallography

(1992, Vol. C, Tables 4.2.6.8 and 6.1.1.1)

;
S 0 8 0.110 0.124
;International Tables for Crystallography

(1992, Vol. C, Tables 4.2.6.8 and 6.1.1.1)

;

loop_
_geom_angle_atom_site_label_1
_geom_angle_atom_site_label_2
_geom_angle_atom_site_label_3
_geom_angle
_geom_angle_site_symmetry_1
_geom_angle_site_symmetry_2
_geom_angle_site_symmetry_3
_geom_angle_publ_flag
S(1) S(1) C(1) 104.22(5) 2_656 . . yes
H(2C) O(2) H(2A) 107(4) . . . no
H(2C) O(2) H(2B) 119(5) . . . no
H(2A) O(2) H(2B) 107(3) . . . no
C(3) N(1) C(4) 123.0(1) . . . yes
C(3) N(1) C(7) 119.4(1) . . . yes
C(4) N(1) C(7) 117.5(1) . . . yes
S(1) C(1) C(2) 112.1(1) . . . yes
S(1) C(1) C(5) 126.0(1) . . . yes
C(2) C(1) C(5) 121.9(1) . . . yes
O(1) C(2) C(1) 120.8(1) . . . yes
O(1) C(2) C(3) 123.4(1) . . . yes
C(1) C(2) C(3) 115.8(1) . . . yes
N(1) C(3) C(2) 119.9(1) . . . yes
N(1) C(3) C(6) 120.1(1) . . . yes
C(2) C(3) C(6) 120.0(1) . . . yes
N(1) C(4) C(5) 119.9(1) . . . yes
N(1) C(4) H(4) 120.1 . . . no
C(5) C(4) H(4) 120.1 . . . no
C(1) C(5) C(4) 119.4(1) . . . yes
C(1) C(5) H(5) 120.3 . . . no
C(4) C(5) H(5) 120.3 . . . no
C(3) C(6) H(6B) 109.4 . . . no
C(3) C(6) H(6C) 109.5 . . . no
C(3) C(6) H(6A) 109.4 . . . no
H(6B) C(6) H(6C) 109.5 . . . no
H(6B) C(6) H(6A) 109.5 . . . no
H(6C) C(6) H(6A) 109.5 . . . no
N(1) C(7) H(7A) 109.3 . . . no
N(1) C(7) H(7B) 109.4 . . . no
N(1) C(7) H(7C) 109.5 . . . no
H(7A) C(7) H(7B) 109.5 . . . no
H(7A) C(7) H(7C) 109.5 . . . no
H(7B) C(7) H(7C) 109.6 . . . no

loop_
_geom_bond_atom_site_label_1
_geom_bond_atom_site_label_2
_geom_bond_distance
_geom_bond_site_symmetry_1
_geom_bond_site_symmetry_2
_geom_bond_publ_flag
S(1) S(1) 2.0472(7) . 2_656 yes
S(1) C(1) 1.763(1) . . yes
O(1) C(2) 1.278(2) . . yes
O(2) H(2C) 0.60(4) . . no
O(2) H(2A) 0.87(3) . . no
O(2) H(2B) 0.78(4) . . no
N(1) C(3) 1.362(2) . . yes
N(1) C(4) 1.351(2) . . yes
N(1) C(7) 1.482(2) . . yes
C(1) C(2) 1.424(2) . . yes
C(1) C(5) 1.383(2) . . yes
C(2) C(3) 1.427(2) . . yes
C(3) C(6) 1.489(2) . . yes
C(4) C(5) 1.377(2) . . yes
C(4) H(4) 0.98 . . no
C(5) H(5) 0.98 . . no
C(6) H(6B) 0.98 . . no
C(6) H(6C) 0.98 . . no
C(6) H(6A) 0.98 . . no
C(7) H(7A) 0.98 . . no
C(7) H(7B) 0.98 . . no
C(7) H(7C) 0.98 . . no

loop_
_geom_contact_atom_site_label_1
_geom_contact_atom_site_label_2
_geom_contact_distance
_geom_contact_site_symmetry_1
_geom_contact_site_symmetry_2
_geom_contact_publ_flag
S(1) C(4) 3.212(2) . 4_565 no
S(1) N(1) 3.278(1) . 4_565 no
S(1) C(5) 3.490(1) . 4_565 no
O(1) O(2) 2.712(2) . . no
O(1) C(7) 3.128(2) . 6_545 no
O(1) C(7) 3.474(2) . 7_566 no
O(2) O(2) 2.811(3) . 3_566 no
O(2) O(2) 2.827(3) . 2 no
O(2) C(4) 3.356(2) . 5_445 no
O(2) C(6) 3.583(2) . . no
O(2) C(7) 3.593(2) . 6_545 no
C(3) C(3) 3.543(3) . 7_566 no

loop_
_geom_torsion_atom_site_label_1
_geom_torsion_atom_site_label_2
_geom_torsion_atom_site_label_3
_geom_torsion_atom_site_label_4
_geom_torsion_site_symmetry_1
_geom_torsion_site_symmetry_2
_geom_torsion_site_symmetry_3
_geom_torsion_site_symmetry_4
_geom_torsion
_geom_torsion_publ_flag
S(1) S(1) C(1) C(2) . 2_656 2_656 2_656 174.19(9) no
S(1) S(1) C(1) C(5) . 2_656 2_656 2_656 -6.9(1) no
S(1) C(1) C(2) O(1) . . . . 0.6(2) no
S(1) C(1) C(2) C(3) . . . . -179.3(1) no
S(1) C(1) C(5) C(4) . . . . -178.1(1) no
O(1) C(2) C(1) C(5) . . . . -178.4(1) no
O(1) C(2) C(3) N(1) . . . . 176.8(1) no
O(1) C(2) C(3) C(6) . . . . -3.8(2) no
N(1) C(3) C(2) C(1) . . . . -3.3(2) no
N(1) C(4) C(5) C(1) . . . . -1.7(2) no
C(1) S(1) S(1) C(1) . . 2_656 2_656 80.69(9) no
C(1) C(2) C(3) C(6) . . . . 176.1(1) no
C(2) C(1) C(5) C(4) . . . . 0.8(2) no
C(2) C(3) N(1) C(4) . . . . 2.5(2) no
C(2) C(3) N(1) C(7) . . . . -179.7(1) no
C(3) N(1) C(4) C(5) . . . . 0.1(2) no
C(3) C(2) C(1) C(5) . . . . 1.7(2) no
C(4) N(1) C(3) C(6) . . . . -176.9(1) no
C(5) C(4) N(1) C(7) . . . . -177.7(1) no
C(6) C(3) N(1) C(7) . . . . 0.9(2) no
